data_1520232
loop_
_publ_author_name
'Callear, Samantha K.'
'Hursthouse, Michael B.'
'Threlfall, Terence L.'

_publ_section_title
;
 4-Methylimidazolium DL-tartrate monohydrate
;
_journal_name_full 'Crystal Structure Report Archive'
_journal_page_first 105
_journal_year 2008
_chemical_formula_sum 'C8 H14 N2 O7'
_chemical_formula_weight 250.21
_chemical_name_systematic
;
DL-Tartaric acid & 4-Methylimidazole hydrate
;
_space_group_IT_number 2
_symmetry_cell_setting triclinic
_symmetry_space_group_name_Hall '-P 1'
_symmetry_space_group_name_H-M 'P -1'
_atom_sites_solution_hydrogens geom
_atom_sites_solution_primary direct
_atom_sites_solution_secondary difmap
_cell_angle_alpha 88.86(3)
_cell_angle_beta 71.015(15)
_cell_angle_gamma 82.34(2)
_cell_formula_units_Z 2
_cell_length_a 7.3760(15)
_cell_length_b 7.624(3)
_cell_length_c 10.211(3)
_cell_measurement_reflns_used 9793
_cell_measurement_temperature 120(2)
_cell_measurement_theta_max 27.48
_cell_measurement_theta_min 2.91
_cell_volume 538.0(3)
_computing_cell_refinement 'DENZO (Otwinowski & Minor, 1997) & COLLECT (Hooft, R.W.W., 1998)'
_computing_data_collection 'COLLECT (Hooft, R.W.W., 1998)'
_computing_data_reduction 'DENZO (Otwinowski & Minor, 1997) & COLLECT (Hooft, R.W.W., 1998)'
_computing_structure_refinement 'SHELXL-97 (Sheldrick, 1997)'
_diffrn_ambient_temperature 120(2)
_diffrn_detector_area_resol_mean 9.091
_diffrn_measured_fraction_theta_full 0.972
_diffrn_measured_fraction_theta_max 0.972
_diffrn_measurement_device_type 'Bruker-Nonius 95mm CCD camera on \k-goniostat'
_diffrn_measurement_method '\f & \w scans'
_diffrn_radiation_monochromator '10cm confocal mirrors'
_diffrn_radiation_source 'Bruker-Nonius FR591 rotating anode'
_diffrn_radiation_type MoK\a
_diffrn_radiation_wavelength 0.71073
_diffrn_reflns_av_R_equivalents 0.1435
_diffrn_reflns_av_sigmaI/netI 0.1269
_diffrn_reflns_limit_h_max 9
_diffrn_reflns_limit_h_min -8
_diffrn_reflns_limit_k_max 9
_diffrn_reflns_limit_k_min -9
_diffrn_reflns_limit_l_max 12
_diffrn_reflns_limit_l_min -12
_diffrn_reflns_number 9408
_diffrn_reflns_theta_full 26.02
_diffrn_reflns_theta_max 26.02
_diffrn_reflns_theta_min 2.95
_exptl_absorpt_coefficient_mu 0.137
_exptl_absorpt_correction_T_max 0.9919
_exptl_absorpt_correction_T_min 0.9838
_exptl_absorpt_correction_type multi-scan
_exptl_absorpt_process_details 'SADABS V2.10 (Sheldrick, G.M., 2003)'
_exptl_crystal_colour colourless
_exptl_crystal_density_diffrn 1.545
_exptl_crystal_density_method 'not measured'
_exptl_crystal_description block
_exptl_crystal_F_000 264
_exptl_crystal_size_max 0.12
_exptl_crystal_size_mid 0.10
_exptl_crystal_size_min 0.06
_refine_diff_density_max 0.291
_refine_diff_density_min -0.313
_refine_diff_density_rms 0.072
_refine_ls_extinction_coef 0.026(7)
_refine_ls_extinction_expression Fc^*^=kFc[1+0.001xFc^2^\l^3^/sin(2\q)]^-1/4^
_refine_ls_extinction_method SHELXL
_refine_ls_goodness_of_fit_ref 1.071
_refine_ls_hydrogen_treatment mixed
_refine_ls_matrix_type full
_refine_ls_number_parameters 161
_refine_ls_number_reflns 2055
_refine_ls_number_restraints 3
_refine_ls_restrained_S_all 1.070
_refine_ls_R_factor_all 0.1397
_refine_ls_R_factor_gt 0.0670
_refine_ls_shift/su_max 0.000
_refine_ls_shift/su_mean 0.000
_refine_ls_structure_factor_coef Fsqd
_refine_ls_weighting_details 'calc w=1/[\s^2^(Fo^2^)+(0.0405P)^2^+0.1913P] where P=(Fo^2^+2Fc^2^)/3'
_refine_ls_weighting_scheme calc
_refine_ls_wR_factor_gt 0.1204
_refine_ls_wR_factor_ref 0.1429
_reflns_number_gt 1234
_reflns_number_total 2055
_reflns_threshold_expression >2sigma(I)
_cod_data_source_file eCrystal-456.cif
_cod_data_source_block 04skc0007p-1
_cod_depositor_comments
;
Citation :
Callear, Samantha K. and Hursthouse, Michael B. and 
Threlfall, Terence L. (2008) 
University of Southampton, Crystal Structure Report Archive. 
(doi:10.5258/ecrystals/456)

More at:
http://ecrystals.chem.soton.ac.uk/105/

The following automatic conversions were performed:

'_symmetry_cell_setting' value 'Triclinic' changed to 'triclinic'
according to the built-in table from CIF Core dictionary named
'cif_core.dic' version 2.4.1 from 2010-06-29.

Automatic conversion script
Id: cif_fix_values 3392 2015-05-12 13:50:21Z andrius 
;
_cod_original_sg_symbol_H-M P-1
_cod_database_code 1520232

loop_
_symmetry_equiv_pos_as_xyz
'x, y, z'
'-x, -y, -z'

loop_
_atom_site_label
_atom_site_type_symbol
_atom_site_fract_x
_atom_site_fract_y
_atom_site_fract_z
_atom_site_U_iso_or_equiv
_atom_site_adp_type
_atom_site_occupancy
_atom_site_symmetry_multiplicity
_atom_site_calc_flag
_atom_site_refinement_flags
_atom_site_disorder_assembly
_atom_site_disorder_group
C1 C 0.1834(4) 0.1015(5) 0.7608(3) 0.0231(8) Uani 1 1 d . . .
C2 C 0.1434(4) -0.0749(5) 0.7176(3) 0.0238(8) Uani 1 1 d . . .
H2 H 0.0776 -0.0533 0.6461 0.029 Uiso 1 1 calc R . .
C3 C 0.3329(4) -0.1981(5) 0.6541(3) 0.0245(9) Uani 1 1 d . . .
H3 H 0.4070 -0.1515 0.5629 0.029 Uiso 1 1 calc R . .
C4 C 0.2828(4) -0.3795(5) 0.6318(3) 0.0256(9) Uani 1 1 d . . .
O1B O 0.2764(3) 0.1922(3) 0.6592(2) 0.0275(6) Uani 1 1 d . . .
O1A O 0.1267(3) 0.1473(3) 0.8849(2) 0.0262(6) Uani 1 1 d . . .
O2 O 0.0217(3) -0.1617(3) 0.8313(2) 0.0260(6) Uani 1 1 d . . .
H2O H 0.0066 -0.1071 0.9055 0.039 Uiso 1 1 calc R . .
O3 O 0.4428(3) -0.1989(3) 0.7470(2) 0.0255(6) Uani 1 1 d . . .
H3O H 0.5611 -0.2069 0.7012 0.038 Uiso 1 1 calc R . .
O4A O 0.1735(3) -0.3989(3) 0.5662(2) 0.0306(7) Uani 1 1 d . . .
O4B O 0.3639(3) -0.5088(3) 0.6888(2) 0.0278(6) Uani 1 1 d . . .
H4 H 0.3175 -0.6020 0.6831 0.042 Uiso 1 1 calc R . .
C24 C 0.3058(4) 0.6968(5) 1.1309(3) 0.0249(9) Uani 1 1 d . . .
C25 C 0.2240(4) 0.5749(5) 1.2206(3) 0.0268(9) Uani 1 1 d . . .
H25 H 0.2026 0.5756 1.3175 0.032 Uiso 1 1 calc R . .
C22 C 0.2302(4) 0.4927(5) 1.0145(4) 0.0263(9) Uani 1 1 d . . .
H22 H 0.2146 0.4279 0.9412 0.032 Uiso 1 1 calc R . .
C26 C 0.3813(5) 0.8601(5) 1.1540(4) 0.0358(10) Uani 1 1 d . . .
H26A H 0.3617 0.8753 1.2530 0.054 Uiso 1 1 calc R . .
H26B H 0.3123 0.9625 1.1227 0.054 Uiso 1 1 calc R . .
H26C H 0.5197 0.8506 1.1017 0.054 Uiso 1 1 calc R . .
N21 N 0.1774(4) 0.4495(4) 1.1465(3) 0.0288(8) Uani 1 1 d . . .
H21 H 0.1216 0.3562 1.1811 0.041(11) Uiso 1 1 calc R . .
N23 N 0.3085(4) 0.6411(4) 1.0016(3) 0.0258(7) Uani 1 1 d . . .
H23 H 0.3550 0.6957 0.9235 0.038(11) Uiso 1 1 calc R . .
O1W O 0.8118(3) -0.1989(4) 0.5815(2) 0.0327(7) Uani 1 1 d D . .
H1W H 0.7908 -0.2066 0.5059 0.072 Uiso 1 1 d D . .
H2W H 0.9145 -0.2668 0.5745 0.121 Uiso 1 1 d D . .

loop_
_atom_site_aniso_label
_atom_site_aniso_U_11
_atom_site_aniso_U_22
_atom_site_aniso_U_33
_atom_site_aniso_U_23
_atom_site_aniso_U_13
_atom_site_aniso_U_12
C1 0.0171(16) 0.025(2) 0.027(2) -0.0052(17) -0.0082(15) 0.0021(14)
C2 0.0248(17) 0.029(2) 0.0172(17) 0.0023(16) -0.0042(14) -0.0069(15)
C3 0.0236(17) 0.028(2) 0.0227(18) 0.0010(16) -0.0085(14) -0.0057(15)
C4 0.0238(17) 0.023(2) 0.0252(19) -0.0018(16) -0.0012(16) -0.0042(16)
O1B 0.0325(13) 0.0278(17) 0.0234(13) 0.0039(11) -0.0090(10) -0.0091(11)
O1A 0.0241(12) 0.0280(16) 0.0240(13) -0.0032(11) -0.0044(10) -0.0031(11)
O2 0.0264(12) 0.0310(16) 0.0194(12) -0.0017(11) -0.0032(10) -0.0099(11)
O3 0.0200(11) 0.0320(16) 0.0250(12) -0.0006(11) -0.0070(10) -0.0055(11)
O4A 0.0339(13) 0.0283(17) 0.0334(14) -0.0027(12) -0.0166(11) -0.0022(12)
O4B 0.0314(12) 0.0197(16) 0.0352(14) 0.0009(12) -0.0144(11) -0.0048(11)
C24 0.0186(16) 0.031(2) 0.0267(19) 0.0001(17) -0.0099(14) -0.0009(15)
C25 0.0271(18) 0.031(2) 0.0226(18) -0.0045(17) -0.0079(15) -0.0045(17)
C22 0.0221(17) 0.032(2) 0.024(2) 0.0004(17) -0.0065(15) -0.0017(16)
C26 0.0278(18) 0.032(3) 0.046(2) -0.0049(19) -0.0097(17) -0.0047(17)
N21 0.0235(14) 0.034(2) 0.0270(17) 0.0034(15) -0.0044(13) -0.0073(14)
N23 0.0226(14) 0.030(2) 0.0231(16) 0.0028(14) -0.0050(12) -0.0026(14)
O1W 0.0276(12) 0.0454(19) 0.0256(13) 0.0009(12) -0.0092(10) -0.0059(12)

loop_
_atom_type_symbol
_atom_type_description
_atom_type_scat_dispersion_real
_atom_type_scat_dispersion_imag
_atom_type_scat_source
C C 0.0033 0.0016 'International Tables Vol C Tables 4.2.6.8 and 6.1.1.4'
H H 0.0000 0.0000 'International Tables Vol C Tables 4.2.6.8 and 6.1.1.4'
N N 0.0061 0.0033 'International Tables Vol C Tables 4.2.6.8 and 6.1.1.4'
O O 0.0106 0.0060 'International Tables Vol C Tables 4.2.6.8 and 6.1.1.4'

loop_
_geom_angle_atom_site_label_1
_geom_angle_atom_site_label_2
_geom_angle_atom_site_label_3
_geom_angle
_geom_angle_site_symmetry_1
_geom_angle_site_symmetry_3
O1A C1 O1B 125.7(3) . .
O1A C1 C2 120.0(3) . .
O1B C1 C2 114.2(3) . .
O2 C2 C1 112.3(3) . .
O2 C2 C3 108.5(3) . .
C1 C2 C3 110.4(3) . .
O2 C2 H2 108.5 . .
C1 C2 H2 108.5 . .
C3 C2 H2 108.5 . .
O3 C3 C4 113.1(3) . .
O3 C3 C2 107.6(3) . .
C4 C3 C2 108.0(3) . .
O3 C3 H3 109.3 . .
C4 C3 H3 109.3 . .
C2 C3 H3 109.3 . .
O4A C4 O4B 124.2(3) . .
O4A C4 C3 121.4(3) . .
O4B C4 C3 114.4(3) . .
C2 O2 H2O 109.5 . .
C3 O3 H3O 109.5 . .
C4 O4B H4 109.5 . .
C25 C24 N23 105.9(3) . .
C25 C24 C26 130.8(3) . .
N23 C24 C26 123.3(3) . .
C24 C25 N21 107.7(3) . .
C24 C25 H25 126.1 . .
N21 C25 H25 126.1 . .
N23 C22 N21 108.6(3) . .
N23 C22 H22 125.7 . .
N21 C22 H22 125.7 . .
C24 C26 H26A 109.5 . .
C24 C26 H26B 109.5 . .
H26A C26 H26B 109.5 . .
C24 C26 H26C 109.5 . .
H26A C26 H26C 109.5 . .
H26B C26 H26C 109.5 . .
C22 N21 C25 108.7(3) . .
C22 N21 H21 125.7 . .
C25 N21 H21 125.7 . .
C22 N23 C24 109.2(3) . .
C22 N23 H23 125.4 . .
C24 N23 H23 125.4 . .
H1W O1W H2W 107.0 . .

loop_
_geom_bond_atom_site_label_1
_geom_bond_atom_site_label_2
_geom_bond_distance
_geom_bond_site_symmetry_2
C1 O1A 1.239(4) .
C1 O1B 1.288(4) .
C1 C2 1.518(5) .
C2 O2 1.428(4) .
C2 C3 1.530(5) .
C2 H2 1.0000 .
C3 O3 1.434(4) .
C3 C4 1.518(5) .
C3 H3 1.0000 .
C4 O4A 1.228(4) .
C4 O4B 1.309(4) .
O2 H2O 0.8400 .
O3 H3O 0.8400 .
O4B H4 0.8400 .
C24 C25 1.350(5) .
C24 N23 1.388(4) .
C24 C26 1.483(5) .
C25 N21 1.375(4) .
C25 H25 0.9500 .
C22 N23 1.323(5) .
C22 N21 1.324(4) .
C22 H22 0.9500 .
C26 H26A 0.9800 .
C26 H26B 0.9800 .
C26 H26C 0.9800 .
N21 H21 0.8800 .
N23 H23 0.8800 .
O1W H1W 0.8394 .
O1W H2W 0.8416 .

loop_
_geom_hbond_atom_site_label_D
_geom_hbond_atom_site_label_H
_geom_hbond_atom_site_label_A
_geom_hbond_distance_DH
_geom_hbond_distance_HA
_geom_hbond_distance_DA
_geom_hbond_angle_DHA
_geom_hbond_site_symmetry_A
O2 H2O O1A 0.84 2.22 2.695(3) 116.3 .
O3 H3O O1W 0.84 1.86 2.697(3) 171.1 .
N23 H23 O3 0.88 1.91 2.783(4) 174.7 1_565
N21 H21 O2 0.88 1.96 2.765(4) 151.4 2_557
O2 H2O O1A 0.84 2.08 2.743(3) 135.5 2_557
O4B H4 O1B 0.84 1.67 2.501(3) 167.2 1_545
O1W H1W O1B 0.84 1.90 2.738(3) 172.1 2_656
O1W H2W O4A 0.84 2.01 2.849(3) 171.8 1_655
